data_1506182
loop_
_publ_author_name
'Nowak, Ireneusz'
'Cannon, John F.'
'Robins, Morris J.'

_publ_section_title
;
 N-oxides of adenosine-type nucleosides undergo pyrimidine ring opening
 and closure to give 5-amino-4-(1,2,4-oxadiazol-3-yl)imidazole
 derivatives.
;
_journal_issue 20
_journal_name_full 'Organic letters'
_journal_page_first 4565
_journal_page_last 4568
_journal_paper_doi 10.1021/ol061715v
_journal_volume 8
_journal_year 2006
_chemical_absolute_configuration ad
_chemical_formula_sum 'C11 H15 N5 O5'
_chemical_formula_weight 297.28
_chemical_name_systematic
; 
 ? 
;
_space_group_IT_number 19
_symmetry_cell_setting orthorhombic
_symmetry_space_group_name_Hall 'P 2ac 2ab'
_symmetry_space_group_name_H-M 'P 21 21 21'
_atom_sites_solution_hydrogens geom
_atom_sites_solution_primary direct
_atom_sites_solution_secondary difmap
_audit_creation_method SHELXL-97
_cell_angle_alpha 90.00
_cell_angle_beta 90.00
_cell_angle_gamma 90.00
_cell_formula_units_Z 4
_cell_length_a 6.1879(6)
_cell_length_b 6.6386(6)
_cell_length_c 30.879(3)
_cell_measurement_reflns_used 3825
_cell_measurement_temperature 296(2)
_cell_measurement_theta_max 50.28
_cell_measurement_theta_min 7.26
_cell_volume 1268.5(2)
_computing_cell_refinement 'Bruker SMART'
_computing_data_collection 'Bruker SMART'
_computing_data_reduction 'Bruker SAINT'
_computing_molecular_graphics 'Bruker SHELXTL'
_computing_publication_material 'Bruker SHELXTL'
_computing_structure_refinement 'SHELXL-97 (Sheldrick, 1997)'
_computing_structure_solution 'SHELXS-97 (Sheldrick, 1990)'
_diffrn_ambient_temperature 296(2)
_diffrn_measured_fraction_theta_full 0.964
_diffrn_measured_fraction_theta_max 0.964
_diffrn_measurement_device_type 'Bruker Nonius Apex II CCD area detector'
_diffrn_measurement_method 'phi and omega scans'
_diffrn_radiation_monochromator 'Montel 200 mirrors'
_diffrn_radiation_source 'Bruker Nonius FR591 rotating anode'
_diffrn_radiation_type CuK\a
_diffrn_radiation_wavelength 1.54178
_diffrn_reflns_av_R_equivalents 0.0336
_diffrn_reflns_av_sigmaI/netI 0.0304
_diffrn_reflns_limit_h_max 6
_diffrn_reflns_limit_h_min -6
_diffrn_reflns_limit_k_max 6
_diffrn_reflns_limit_k_min -6
_diffrn_reflns_limit_l_max 30
_diffrn_reflns_limit_l_min -20
_diffrn_reflns_number 4454
_diffrn_reflns_theta_full 50.27
_diffrn_reflns_theta_max 50.27
_diffrn_reflns_theta_min 7.26
_exptl_absorpt_coefficient_mu 1.067
_exptl_absorpt_correction_T_max 0.7264
_exptl_absorpt_correction_T_min 0.6810
_exptl_absorpt_correction_type multi-scan
_exptl_absorpt_process_details 'SADABS; Sheldrick, 2003'
_exptl_crystal_colour colorless
_exptl_crystal_density_diffrn 1.557
_exptl_crystal_density_method 'not measured'
_exptl_crystal_description BLOCK
_exptl_crystal_F_000 624
_exptl_crystal_size_max 0.39
_exptl_crystal_size_mid 0.36
_exptl_crystal_size_min 0.32
_refine_diff_density_max 0.131
_refine_diff_density_min -0.173
_refine_diff_density_rms 0.034
_refine_ls_abs_structure_details 'Flack H D (1983), Acta Cryst. A39, 876-881'
_refine_ls_abs_structure_Flack 0.0(3)
_refine_ls_extinction_method none
_refine_ls_goodness_of_fit_ref 1.099
_refine_ls_hydrogen_treatment constr
_refine_ls_matrix_type full
_refine_ls_number_parameters 218
_refine_ls_number_reflns 1245
_refine_ls_number_restraints 0
_refine_ls_restrained_S_all 1.099
_refine_ls_R_factor_all 0.0320
_refine_ls_R_factor_gt 0.0312
_refine_ls_shift/su_max 0.003
_refine_ls_shift/su_mean 0.000
_refine_ls_structure_factor_coef Fsqd
_refine_ls_weighting_details 'calc w=1/[\s^2^(Fo^2^)+(0.0572P)^2^+0.1436P] where P=(Fo^2^+2Fc^2^)/3'
_refine_ls_weighting_scheme calc
_refine_ls_wR_factor_gt 0.0806
_refine_ls_wR_factor_ref 0.0812
_reflns_number_gt 1211
_reflns_number_total 1245
_reflns_threshold_expression >2sigma(I)
_cod_data_source_file ol061715vsi20060713_102004.cif
_cod_data_source_block XL904
_cod_depositor_comments
;
The following automatic conversions were performed:

'_symmetry_cell_setting' value 'Orthorhombic' changed to
'orthorhombic' according to
/home/saulius/struct/CIF-dictionaries/cif_core.dic dictionary named
'cif_core.dic' version 2.4.1 from 2010-06-29.

Automatic conversion script
Id: cif_fix_values 1715 2011-07-08 13:25:40Z adriana 
;
_cod_original_sg_symbol_H-M P2(1)2(1)2(1)
_cod_database_code 1506182

loop_
_symmetry_equiv_pos_as_xyz
'x, y, z'
'-x+1/2, -y, z+1/2'
'-x, y+1/2, -z+1/2'
'x+1/2, -y+1/2, -z'

loop_
_atom_site_label
_atom_site_type_symbol
_atom_site_fract_x
_atom_site_fract_y
_atom_site_fract_z
_atom_site_U_iso_or_equiv
_atom_site_adp_type
_atom_site_occupancy
_atom_site_symmetry_multiplicity
_atom_site_calc_flag
_atom_site_refinement_flags
_atom_site_disorder_assembly
_atom_site_disorder_group
C4 C 0.5604(4) 0.5342(4) 0.90582(8) 0.0368(7) Uani 1 1 d . A 4
C5 C 0.7601(4) 0.4581(4) 0.89656(8) 0.0338(7) Uani 1 1 d . A 4
C2" C 0.9141(4) -0.0239(4) 0.85236(9) 0.0407(7) Uani 1 1 d . A 4
H2"A H 0.8553 -0.0582 0.8809 0.049 Uiso 1 1 calc R A 4
C2 C 0.5062(4) 0.2974(5) 0.86041(9) 0.0473(8) Uani 1 1 d . A 4
H2 H 0.4395 0.2060 0.8419 0.057 Uiso 1 1 calc R A 4
C3' C 0.5154(4) 0.7075(4) 0.93239(8) 0.0364(7) Uani 1 1 d . A 4
C1" C 0.8896(4) 0.1990(4) 0.84209(8) 0.0379(7) Uani 1 1 d . A 4
H1" H 1.0292 0.2655 0.8466 0.045 Uiso 1 1 calc R A 4
C5' C 0.3518(5) 0.9521(5) 0.96049(9) 0.0424(7) Uani 1 1 d . A 4
C6' C 0.2018(6) 1.1119(5) 0.97481(10) 0.0627(9) Uani 1 1 d . A 4
H1A H 0.0555 1.0681 0.9705 0.094 Uiso 1 1 calc R A 4
H6'B H 0.2273 1.2319 0.9582 0.094 Uiso 1 1 calc R A 4
H6'C H 0.2251 1.1396 1.0050 0.094 Uiso 1 1 calc R A 4
C3" C 0.7875(5) -0.1219(4) 0.81579(9) 0.0413(7) Uani 1 1 d . A 4
H3"A H 0.6328 -0.1171 0.8225 0.050 Uiso 1 1 calc R A 4
O5" O 0.8326(3) 0.2144(3) 0.79722(5) 0.0446(5) Uani 1 1 d . A 4
O2" O 1.1354(3) -0.0760(3) 0.84858(6) 0.0522(6) Uani 1 1 d . A 4
H2"B H 1.1707 -0.1469 0.8691 0.078 Uiso 1 1 calc R A 4
O3" O 0.8500(4) -0.3240(3) 0.80839(7) 0.0574(6) Uani 1 1 d . A 4
H3"B H 0.7470 -0.3874 0.7987 0.086 Uiso 1 1 calc R A 4
O1' O 0.5539(3) 0.9594(3) 0.97510(6) 0.0542(6) Uani 1 1 d . A 4
N1 N 0.7254(3) 0.3058(3) 0.86687(7) 0.0367(6) Uani 1 1 d . A 4
N5 N 0.9556(3) 0.5077(4) 0.91206(7) 0.0499(7) Uani 1 1 d . A 4
H5A H 0.9677 0.6018 0.9310 0.060 Uiso 1 1 calc R A 4
H5B H 1.0688 0.4454 0.9030 0.060 Uiso 1 1 calc R A 4
N2' N 0.6648(4) 0.7934(4) 0.95640(8) 0.0531(7) Uani 1 1 d . A 4
N4' N 0.3186(4) 0.8033(4) 0.93436(7) 0.0446(6) Uani 1 1 d . A 4
N3 N 0.4019(4) 0.4308(4) 0.88290(8) 0.0483(7) Uani 1 1 d . A 4
C4"A C 0.8346(6) 0.0169(4) 0.77818(10) 0.0402(7) Uani 0.669(7) 1 d P A 1
C5"A C 0.681(2) 0.0087(12) 0.7422(5) 0.061(6) Uani 0.669(7) 1 d P A 1
H5"A H 0.7237 0.1108 0.7214 0.073 Uiso 0.669(7) 1 calc PR A 1
H5"B H 0.6988 -0.1208 0.7281 0.073 Uiso 0.669(7) 1 calc PR A 1
O5"A O 0.4754(6) 0.0327(6) 0.74983(13) 0.0717(15) Uani 0.669(7) 1 d P A 1
H5"1 H 0.4400 -0.0373 0.7705 0.108 Uiso 0.669(7) 1 calc PR A 1
C4"B C 0.8346(6) 0.0169(4) 0.77818(10) 0.0402(7) Uani 0.331(7) 1 d P A 2
O5"B O 0.6619(12) 0.1610(11) 0.7148(3) 0.063(3) Uani 0.331(7) 1 d P A 2
H5"2 H 0.7791 0.2185 0.7141 0.095 Uiso 0.331(7) 1 calc PR A 2
C5"B C 0.675(6) 0.009(5) 0.7393(10) 0.093(18) Uani 0.331(7) 1 d P A 2
H5"C H 0.7133 -0.1058 0.7216 0.111 Uiso 0.331(7) 1 calc PR A 2
H5"D H 0.5314 -0.0166 0.7508 0.111 Uiso 0.331(7) 1 calc PR A 2
H4" H 0.972(5) 0.002(4) 0.7698(8) 0.041(8) Uiso 1 1 d . . .

loop_
_atom_site_aniso_label
_atom_site_aniso_U_11
_atom_site_aniso_U_22
_atom_site_aniso_U_33
_atom_site_aniso_U_23
_atom_site_aniso_U_13
_atom_site_aniso_U_12
C4 0.0278(15) 0.0411(17) 0.0414(15) -0.0084(14) -0.0014(13) -0.0015(14)
C5 0.0282(16) 0.0355(15) 0.0376(15) -0.0071(14) -0.0044(12) -0.0001(13)
C2" 0.0377(16) 0.0456(18) 0.0386(15) -0.0024(14) -0.0017(13) 0.0036(15)
C2 0.0292(17) 0.056(2) 0.0572(18) -0.0212(17) -0.0016(13) -0.0032(16)
C3' 0.0272(16) 0.0420(17) 0.0401(15) -0.0019(15) -0.0022(13) 0.0014(15)
C1" 0.0327(15) 0.0406(16) 0.0404(15) -0.0084(14) -0.0013(13) -0.0013(14)
C5' 0.0402(18) 0.0421(18) 0.0449(16) -0.0054(16) 0.0013(15) 0.0019(15)
C6' 0.067(2) 0.0525(18) 0.069(2) -0.0154(16) -0.0044(18) 0.017(2)
C3" 0.0444(17) 0.0337(16) 0.0458(17) -0.0015(13) -0.0040(13) -0.0007(15)
O5" 0.0646(12) 0.0316(10) 0.0376(10) -0.0039(9) -0.0024(10) 0.0003(10)
O2" 0.0419(12) 0.0575(14) 0.0572(12) -0.0012(10) -0.0136(10) 0.0095(11)
O3" 0.0787(15) 0.0312(12) 0.0622(13) -0.0053(10) -0.0152(12) -0.0026(11)
O1' 0.0460(12) 0.0537(14) 0.0630(13) -0.0234(11) -0.0058(11) 0.0023(11)
N1 0.0261(12) 0.0393(12) 0.0445(13) -0.0122(11) 0.0006(10) -0.0010(11)
N5 0.0295(13) 0.0565(16) 0.0638(15) -0.0267(14) -0.0049(12) 0.0030(12)
N2' 0.0394(14) 0.0544(15) 0.0653(15) -0.0273(14) -0.0061(13) 0.0076(14)
N4' 0.0377(15) 0.0481(14) 0.0479(14) -0.0140(13) -0.0040(11) 0.0027(13)
N3 0.0313(13) 0.0553(15) 0.0582(14) -0.0216(14) -0.0015(12) -0.0012(13)
C4"A 0.0419(19) 0.0352(17) 0.0436(19) -0.0034(15) -0.0025(19) 0.0031(15)
C5"A 0.086(13) 0.014(3) 0.082(12) -0.007(4) -0.025(9) 0.009(5)
O5"A 0.060(3) 0.072(3) 0.083(3) 0.022(2) -0.018(2) 0.005(2)
C4"B 0.0419(19) 0.0352(17) 0.0436(19) -0.0034(15) -0.0025(19) 0.0031(15)
O5"B 0.093(5) 0.056(5) 0.041(5) 0.013(4) -0.018(4) -0.021(4)
C5"B 0.08(3) 0.18(4) 0.019(12) -0.006(13) -0.026(14) 0.010(17)

loop_
_atom_type_symbol
_atom_type_description
_atom_type_scat_dispersion_real
_atom_type_scat_dispersion_imag
_atom_type_scat_source
C C 0.0181 0.0091 'International Tables Vol C Tables 4.2.6.8 and 6.1.1.4'
H H 0.0000 0.0000 'International Tables Vol C Tables 4.2.6.8 and 6.1.1.4'
N N 0.0311 0.0180 'International Tables Vol C Tables 4.2.6.8 and 6.1.1.4'
O O 0.0492 0.0322 'International Tables Vol C Tables 4.2.6.8 and 6.1.1.4'

loop_
_geom_angle_atom_site_label_1
_geom_angle_atom_site_label_2
_geom_angle_atom_site_label_3
_geom_angle
C5 C4 N3 110.4(2)
C5 C4 C3' 126.1(2)
N3 C4 C3' 123.2(2)
N5 C5 C4 130.6(2)
N5 C5 N1 123.8(2)
C4 C5 N1 105.6(2)
O2" C2" C3" 109.4(2)
O2" C2" C1" 108.4(2)
C3" C2" C1" 102.1(2)
O2" C2" H2"A 112.1
C3" C2" H2"A 112.1
C1" C2" H2"A 112.1
N3 C2 N1 112.7(2)
N3 C2 H2 123.6
N1 C2 H2 123.6
N2' C3' N4' 113.4(2)
N2' C3' C4 122.1(2)
N4' C3' C4 124.5(2)
O5" C1" N1 107.5(2)
O5" C1" C2" 107.2(2)
N1 C1" C2" 115.7(2)
O5" C1" H1" 108.7
N1 C1" H1" 108.7
C2" C1" H1" 108.7
N4' C5' O1' 112.9(2)
N4' C5' C6' 129.5(3)
O1' C5' C6' 117.6(3)
O3" C3" C4"A 113.7(2)
O3" C3" C2" 112.6(2)
C4"A C3" C2" 102.1(2)
O3" C3" H3"A 109.4
C4"A C3" H3"A 109.4
C2" C3" H3"A 109.4
C1" O5" C4"A 109.2(2)
C5' O1' N2' 106.7(2)
C2 N1 C5 106.2(2)
C2 N1 C1" 126.4(2)
C5 N1 C1" 126.6(2)
C5 N5 H5A 120.0
C5 N5 H5B 120.0
H5A N5 H5B 120.0
C3' N2' O1' 103.1(2)
C5' N4' C3' 103.9(2)
C2 N3 C4 105.0(2)
O5" C4"A C5"A 109.8(4)
O5" C4"A C3" 103.9(2)
C5"A C4"A C3" 115.9(6)
O5" C4"A H4" 103.0(19)
C5"A C4"A H4" 113.1(18)
C3" C4"A H4" 110.0(17)
O5"A C5"A C4"A 119.4(10)
O5"A C5"A H5"A 107.5
C4"A C5"A H5"A 107.5
O5"A C5"A H5"B 107.5
C4"A C5"A H5"B 107.5
H5"A C5"A H5"B 107.0
C5"B O5"B H5"2 109.5
O5"B C5"B H5"C 107.7
O5"B C5"B H5"D 107.7
H5"C C5"B H5"D 107.1

loop_
_geom_bond_atom_site_label_1
_geom_bond_atom_site_label_2
_geom_bond_distance
C4 C5 1.365(4)
C4 N3 1.391(3)
C4 C3' 1.440(4)
C5 N5 1.342(3)
C5 N1 1.381(3)
C2" O2" 1.417(3)
C2" C3" 1.521(4)
C2" C1" 1.521(4)
C2" H2"A 0.9800
C2 N3 1.297(4)
C2 N1 1.372(3)
C2 H2 0.9300
C3' N2' 1.315(4)
C3' N4' 1.375(4)
C1" O5" 1.434(3)
C1" N1 1.456(3)
C1" H1" 0.9800
C5' N4' 1.292(4)
C5' O1' 1.330(3)
C5' C6' 1.478(4)
C6' H1A 0.9600
C6' H6'B 0.9600
C6' H6'C 0.9600
C3" O3" 1.415(3)
C3" C4"A 1.511(4)
C3" H3"A 0.9800
O5" C4"A 1.437(3)
O2" H2"B 0.8200
O3" H3"B 0.8200
O1' N2' 1.421(3)
N5 H5A 0.8600
N5 H5B 0.8600
C4"A C5"A 1.464(15)
C4"A H4" 0.89(3)
C5"A O5"A 1.304(14)
C5"A H5"A 0.9700
C5"A H5"B 0.9700
O5"A H5"1 0.8200
O5"B C5"B 1.26(3)
O5"B H5"2 0.8200
C5"B H5"C 0.9700
C5"B H5"D 0.9700

loop_
_geom_hbond_atom_site_label_D
_geom_hbond_atom_site_label_H
_geom_hbond_atom_site_label_A
_geom_hbond_distance_DH
_geom_hbond_distance_HA
_geom_hbond_distance_DA
_geom_hbond_angle_DHA
_geom_hbond_site_symmetry_A
N5 H5B N3 0.86 2.16 2.949(3) 153.4 1_655
N5 H5A N4' 0.86 2.55 3.061(3) 118.8 1_655
O2" H2"B N4' 0.82 2.24 2.991(3) 153.0 1_645
O3" H3"B O5"A 0.82 2.10 2.862(4) 153.9 3_646
O5"A H5"1 O5"B 0.82 2.15 2.829(8) 140.5 3_646
O5"B H5"2 O2" 0.82 2.43 2.908(9) 118.5 3_756
